data_7208760
loop_
_publ_author_name
'Zhu, Zhi-Biao'
'Wan, Wang'
'Deng, Zhao-Peng'
'Ge, Zhong-Yi'
'Huo, Li-Hua'
'Zhao, Hui'
'Gao, Shan'

_publ_section_title
;
 Structure modulations in luminescent alkaline earth metal-sulfonate
 complexes constructed from dihydroxyl-1,5-benzenedisulfonic acid:
 Influences of metal cations, coordination modes and pH value
;
_journal_issue 20
_journal_name_full CrystEngComm
_journal_page_first 6675
_journal_paper_doi 10.1039/c2ce25784j
_journal_volume 14
_journal_year 2012
_chemical_formula_moiety 'C3 H5 Ba O6 S'
_chemical_formula_sum 'C3 H5 Ba O6 S'
_chemical_formula_weight 306.47
_chemical_name_systematic
;
?
;
_space_group_IT_number 11
_symmetry_cell_setting monoclinic
_symmetry_space_group_name_Hall '-P 2yb'
_symmetry_space_group_name_H-M 'P 1 21/m 1'
_atom_sites_solution_hydrogens geom
_atom_sites_solution_primary direct
_atom_sites_solution_secondary difmap
_audit_creation_method SHELXL-97
_cell_angle_alpha 90.00
_cell_angle_beta 94.47(3)
_cell_angle_gamma 90.00
_cell_formula_units_Z 4
_cell_length_a 5.8767(12)
_cell_length_b 16.476(3)
_cell_length_c 7.5012(15)
_cell_measurement_reflns_used 6613
_cell_measurement_temperature 295(2)
_cell_measurement_theta_max 27.41
_cell_measurement_theta_min 2.99
_cell_volume 724.1(2)
_computing_cell_refinement RAPID-AUTO
_computing_data_reduction 'CrystalStructure (Rigaku/MSC and Rigaku Corporation, 2002)'
_computing_molecular_graphics SHELXL-97
_computing_publication_material SHELXL-97
_computing_structure_refinement 'SHELXL-97 (Sheldrick, 1997)'
_computing_structure_solution 'SHELXS-97 (Sheldrick, 1990)'
_diffrn_ambient_temperature 295(2)
_diffrn_detector_area_resol_mean 10.000
_diffrn_measured_fraction_theta_full 0.998
_diffrn_measured_fraction_theta_max 0.998
_diffrn_measurement_device_type 'Rigaku RAXIS-RAPID'
_diffrn_measurement_method \w
_diffrn_radiation_monochromator graphite
_diffrn_radiation_source 'fine-focus sealed tube'
_diffrn_radiation_type MoK\a
_diffrn_radiation_wavelength 0.71073
_diffrn_reflns_av_R_equivalents 0.0430
_diffrn_reflns_av_sigmaI/netI 0.0362
_diffrn_reflns_limit_h_max 6
_diffrn_reflns_limit_h_min -7
_diffrn_reflns_limit_k_max 21
_diffrn_reflns_limit_k_min -20
_diffrn_reflns_limit_l_max 9
_diffrn_reflns_limit_l_min -9
_diffrn_reflns_number 7078
_diffrn_reflns_theta_full 27.44
_diffrn_reflns_theta_max 27.44
_diffrn_reflns_theta_min 2.99
_diffrn_standards_decay_% 0
_diffrn_standards_interval_count 0
_diffrn_standards_interval_time 0
_diffrn_standards_number 0
_exptl_absorpt_coefficient_mu 5.753
_exptl_absorpt_correction_T_max 0.4997
_exptl_absorpt_correction_T_min 0.3642
_exptl_absorpt_correction_type multi-scan
_exptl_absorpt_process_details 'ABSCOR (Higashi, 1995)'
_exptl_crystal_colour colorless
_exptl_crystal_density_diffrn 2.811
_exptl_crystal_density_method 'not measured'
_exptl_crystal_description prism
_exptl_crystal_F_000 572
_exptl_crystal_size_max 0.22
_exptl_crystal_size_mid 0.18
_exptl_crystal_size_min 0.14
_refine_diff_density_max 1.114
_refine_diff_density_min -0.843
_refine_diff_density_rms 0.188
_refine_ls_extinction_method none
_refine_ls_goodness_of_fit_ref 1.056
_refine_ls_hydrogen_treatment mixed
_refine_ls_matrix_type full
_refine_ls_number_parameters 115
_refine_ls_number_reflns 1716
_refine_ls_number_restraints 6
_refine_ls_restrained_S_all 1.055
_refine_ls_R_factor_all 0.0312
_refine_ls_R_factor_gt 0.0300
_refine_ls_shift/su_max 0.001
_refine_ls_shift/su_mean 0.000
_refine_ls_structure_factor_coef Fsqd
_refine_ls_weighting_details 'calc w=1/[\s^2^(Fo^2^)+(0.0442P)^2^+1.3903P] where P=(Fo^2^+2Fc^2^)/3'
_refine_ls_weighting_scheme calc
_refine_ls_wR_factor_gt 0.0756
_refine_ls_wR_factor_ref 0.0764
_reflns_number_gt 1634
_reflns_number_total 1716
_reflns_threshold_expression >2sigma(I)
_cod_data_source_file c2ce25784j.txt
_cod_data_source_block 7
_cod_original_cell_volume 724.1(3)
_cod_original_sg_symbol_Hall '-P 2yb '
_cod_original_sg_symbol_H-M 'P 21/m '
_cod_database_code 7208760

loop_
_symmetry_equiv_pos_as_xyz
'x, y, z'
'-x, y+1/2, -z'
'-x, -y, -z'
'x, -y-1/2, z'

loop_
_atom_site_label
_atom_site_type_symbol
_atom_site_fract_x
_atom_site_fract_y
_atom_site_fract_z
_atom_site_U_iso_or_equiv
_atom_site_adp_type
_atom_site_occupancy
_atom_site_symmetry_multiplicity
_atom_site_calc_flag
_atom_site_refinement_flags
Ba1 Ba 0.18036(3) 0.467200(12) 0.28696(3) 0.02074(11) Uani 1 1 d .
S1 S 0.66124(14) 0.58511(5) 0.20088(11) 0.01819(18) Uani 1 1 d .
O1 O 0.4427(5) 0.60064(17) 0.1017(4) 0.0307(6) Uani 1 1 d .
O1W O -0.0697(10) 0.3349(3) 0.1322(6) 0.0723(15) Uani 1 1 d D
H1W1 H -0.168(9) 0.316(6) 0.192(8) 0.109 Uiso 1 1 d D
H1W2 H -0.097(12) 0.335(6) 0.0238(17) 0.109 Uiso 1 1 d D
O2W O 0.5166(7) 0.3486(2) 0.3178(6) 0.0566(11) Uani 1 1 d D
H2W1 H 0.421(9) 0.313(3) 0.321(8) 0.085 Uiso 1 1 d D
H2W2 H 0.597(10) 0.357(4) 0.410(5) 0.085 Uiso 1 1 d D
O2 O 0.6335(6) 0.53107(15) 0.3533(4) 0.0298(7) Uani 1 1 d .
O3 O 0.8305(5) 0.55064(18) 0.0883(4) 0.0277(6) Uani 1 1 d .
O4 O 1.0742(4) 0.60625(14) 0.4565(4) 0.0235(5) Uani 1 1 d .
C1 C 0.6766(8) 0.7500 0.2279(7) 0.0197(9) Uani 1 2 d S
H1 H 0.5433 0.7500 0.1525 0.024 Uiso 1 2 calc SR
C2 C 0.7739(6) 0.67684(19) 0.2829(5) 0.0175(6) Uani 1 1 d .
C3 C 0.9807(5) 0.6751(2) 0.3977(5) 0.0180(6) Uani 1 1 d .
C4 C 1.0747(9) 0.7500 0.4508(7) 0.0232(10) Uani 1 2 d S
H4 H 1.2081 0.7500 0.5262 0.028 Uiso 1 2 calc SR

loop_
_atom_site_aniso_label
_atom_site_aniso_U_11
_atom_site_aniso_U_22
_atom_site_aniso_U_33
_atom_site_aniso_U_23
_atom_site_aniso_U_13
_atom_site_aniso_U_12
Ba1 0.02425(16) 0.01734(15) 0.02021(16) -0.00150(7) -0.00087(10) 0.00097(7)
S1 0.0222(4) 0.0147(4) 0.0172(4) -0.0016(3) -0.0016(3) -0.0019(3)
O1 0.0261(13) 0.0255(13) 0.0383(16) -0.0024(12) -0.0116(12) -0.0032(11)
O1W 0.131(4) 0.044(2) 0.039(2) 0.0082(18) -0.011(2) -0.038(3)
O2W 0.048(2) 0.0378(19) 0.080(3) -0.0070(19) -0.021(2) 0.0131(17)
O2 0.0420(17) 0.0245(15) 0.0226(15) 0.0023(10) 0.0006(13) -0.0111(11)
O3 0.0302(14) 0.0288(12) 0.0243(15) -0.0113(12) 0.0032(11) 0.0016(12)
O4 0.0272(13) 0.0155(11) 0.0271(14) -0.0002(10) -0.0025(10) 0.0047(10)
C1 0.018(2) 0.020(2) 0.020(2) 0.000 -0.0016(17) 0.000
C2 0.0198(15) 0.0128(14) 0.0198(16) -0.0019(12) 0.0007(12) -0.0019(13)
C3 0.0186(14) 0.0153(15) 0.0200(16) 0.0001(12) 0.0012(12) 0.0042(13)
C4 0.024(2) 0.018(2) 0.026(3) 0.000 -0.009(2) 0.000

loop_
_atom_type_symbol
_atom_type_description
_atom_type_scat_dispersion_real
_atom_type_scat_dispersion_imag
_atom_type_scat_source
C C 0.0033 0.0016 'International Tables Vol C Tables 4.2.6.8 and 6.1.1.4'
H H 0.0000 0.0000 'International Tables Vol C Tables 4.2.6.8 and 6.1.1.4'
O O 0.0106 0.0060 'International Tables Vol C Tables 4.2.6.8 and 6.1.1.4'
S S 0.1246 0.1234 'International Tables Vol C Tables 4.2.6.8 and 6.1.1.4'
Ba Ba -0.3244 2.2819 'International Tables Vol C Tables 4.2.6.8 and 6.1.1.4'

loop_
_geom_angle_atom_site_label_1
_geom_angle_atom_site_label_2
_geom_angle_atom_site_label_3
_geom_angle
_geom_angle_site_symmetry_1
_geom_angle_site_symmetry_3
O4 Ba1 O2W 137.95(10) 1_455 .
O4 Ba1 O4 83.60(8) 1_455 3_666
O2W Ba1 O4 93.07(11) . 3_666
O4 Ba1 O3 69.49(8) 1_455 1_455
O2W Ba1 O3 151.32(11) . 1_455
O4 Ba1 O3 99.68(8) 3_666 1_455
O4 Ba1 O3 124.46(8) 1_455 3_665
O2W Ba1 O3 88.31(12) . 3_665
O4 Ba1 O3 131.85(8) 3_666 3_665
O3 Ba1 O3 64.08(10) 1_455 3_665
O4 Ba1 O1W 135.36(14) 1_455 .
O2W Ba1 O1W 80.53(15) . .
O4 Ba1 O1W 70.17(11) 3_666 .
O3 Ba1 O1W 79.85(12) 1_455 .
O3 Ba1 O1W 62.63(11) 3_665 .
O4 Ba1 O2 68.36(8) 1_455 3_666
O2W Ba1 O2 73.02(11) . 3_666
O4 Ba1 O2 62.43(8) 3_666 3_666
O3 Ba1 O2 135.59(9) 1_455 3_666
O3 Ba1 O2 158.02(10) 3_665 3_666
O1W Ba1 O2 123.28(10) . 3_666
O4 Ba1 O2 81.57(8) 1_455 .
O2W Ba1 O2 66.34(10) . .
O4 Ba1 O2 125.23(8) 3_666 .
O3 Ba1 O2 122.98(8) 1_455 .
O3 Ba1 O2 99.18(9) 3_665 .
O1W Ba1 O2 143.07(14) . .
O2 Ba1 O2 63.05(11) 3_666 .
O4 Ba1 O1 75.54(8) 1_455 .
O2W Ba1 O1 99.32(11) . .
O4 Ba1 O1 158.64(8) 3_666 .
O3 Ba1 O1 77.42(8) 1_455 .
O3 Ba1 O1 66.29(8) 3_665 .
O1W Ba1 O1 128.90(11) . .
O2 Ba1 O1 104.66(8) 3_666 .
O2 Ba1 O1 47.62(8) . .
O4 Ba1 S1 80.66(6) 1_455 .
O2W Ba1 S1 80.08(9) . .
O4 Ba1 S1 147.24(6) 3_666 .
O3 Ba1 S1 101.38(7) 1_455 .
O3 Ba1 S1 80.29(7) 3_665 .
O1W Ba1 S1 138.35(12) . .
O2 Ba1 S1 85.04(7) 3_666 .
O2 Ba1 S1 23.78(6) . .
O1 Ba1 S1 24.23(5) . .
O4 Ba1 S1 53.97(6) 1_455 1_455
O2W Ba1 S1 166.91(8) . 1_455
O4 Ba1 S1 82.36(6) 3_666 1_455
O3 Ba1 S1 21.90(6) 1_455 1_455
O3 Ba1 S1 85.70(7) 3_665 1_455
O1W Ba1 S1 86.38(12) . 1_455
O2 Ba1 S1 114.88(7) 3_666 1_455
O2 Ba1 S1 126.14(6) . 1_455
O1 Ba1 S1 88.91(6) . 1_455
S1 Ba1 S1 110.27(3) . 1_455
O4 Ba1 Ba1 42.60(6) 1_455 3_566
O2W Ba1 Ba1 121.78(10) . 3_566
O4 Ba1 Ba1 40.99(5) 3_666 3_566
O3 Ba1 Ba1 83.29(6) 1_455 3_566
O3 Ba1 Ba1 145.89(6) 3_665 3_566
O1W Ba1 Ba1 103.81(12) . 3_566
O2 Ba1 Ba1 56.04(7) 3_666 3_566
O2 Ba1 Ba1 107.22(7) . 3_566
O1 Ba1 Ba1 118.00(6) . 3_566
S1 Ba1 Ba1 117.76(2) . 3_566
S1 Ba1 Ba1 61.39(2) 1_455 3_566
O1 S1 O3 112.60(18) . .
O1 S1 O2 110.96(19) . .
O3 S1 O2 109.55(19) . .
O1 S1 C2 108.88(16) . .
O3 S1 C2 106.43(17) . .
O2 S1 C2 108.23(16) . .
O1 S1 Ba1 60.22(12) . .
O3 S1 Ba1 118.70(12) . .
O2 S1 Ba1 52.04(13) . .
C2 S1 Ba1 134.43(12) . .
O1 S1 Ba1 151.66(12) . 1_655
O3 S1 Ba1 45.42(12) . 1_655
O2 S1 Ba1 71.32(14) . 1_655
C2 S1 Ba1 96.34(11) . 1_655
Ba1 S1 Ba1 110.27(3) . 1_655
S1 O1 Ba1 95.55(14) . .
Ba1 O1W H1W1 116(6) . .
Ba1 O1W H1W2 118(6) . .
H1W1 O1W H1W2 117(7) . .
Ba1 O2W H2W1 92(5) . .
Ba1 O2W H2W2 108(6) . .
H2W1 O2W H2W2 117(6) . .
S1 O2 Ba1 132.69(15) . 3_666
S1 O2 Ba1 104.17(16) . .
Ba1 O2 Ba1 116.95(11) 3_666 .
S1 O3 Ba1 112.68(15) . 1_655
S1 O3 Ba1 130.49(16) . 3_665
Ba1 O3 Ba1 115.92(10) 1_655 3_665
C3 O4 Ba1 132.3(2) . 1_655
C3 O4 Ba1 111.7(2) . 3_666
Ba1 O4 Ba1 96.40(8) 1_655 3_666
C2 C1 C2 121.3(4) 4_575 .
C2 C1 H1 119.4 4_575 .
C2 C1 H1 119.4 . .
C1 C2 C3 120.5(3) . .
C1 C2 S1 120.9(3) . .
C3 C2 S1 118.4(2) . .
O4 C3 C4 121.2(3) . .
O4 C3 C2 122.0(3) . .
C4 C3 C2 116.8(3) . .
C3 C4 C3 124.1(4) . 4_575
C3 C4 H4 118.0 . .
C3 C4 H4 118.0 4_575 .

loop_
_geom_bond_atom_site_label_1
_geom_bond_atom_site_label_2
_geom_bond_distance
_geom_bond_site_symmetry_2
Ba1 O4 2.716(3) 1_455
Ba1 O2W 2.775(4) .
Ba1 O4 2.803(3) 3_666
Ba1 O3 2.804(3) 1_455
Ba1 O3 2.826(3) 3_665
Ba1 O1W 2.828(4) .
Ba1 O2 2.831(3) 3_666
Ba1 O2 2.871(3) .
Ba1 O1 3.078(3) .
S1 O1 1.456(3) .
S1 O3 1.468(3) .
S1 O2 1.468(3) .
S1 C2 1.743(3) .
O1W H1W1 0.82(6) .
O1W H1W2 0.82(6) .
O2W H2W1 0.82(6) .
O2W H2W2 0.82(6) .
O2 Ba1 2.831(3) 3_666
O3 Ba1 2.804(3) 1_655
O3 Ba1 2.826(3) 3_665
O4 C3 1.321(4) .
O4 Ba1 2.716(3) 1_655
O4 Ba1 2.803(3) 3_666
C1 C2 1.383(4) 4_575
C1 C2 1.383(4) .
C1 H1 0.9300 .
C2 C3 1.434(4) .
C3 C4 1.398(4) .
C4 C3 1.398(4) 4_575
C4 H4 0.9300 .

loop_
_geom_hbond_atom_site_label_D
_geom_hbond_atom_site_label_H
_geom_hbond_atom_site_label_A
_geom_hbond_distance_DH
_geom_hbond_distance_HA
_geom_hbond_distance_DA
_geom_hbond_angle_DHA
_geom_hbond_site_symmetry_A
O1W H1W1 O2W 0.82(6) 2.21(6) 2.903(7) 143(10) 1_455
O1W H1W2 O1 0.82(6) 2.42(8) 2.901(6) 119(7) 3_565
O2W H2W1 O2W 0.82(6) 2.71(6) 3.250(7) 125(6) 4_565
O2W H2W2 O4 0.82(6) 2.19(3) 2.927(5) 149(6) 3_766

loop_
_geom_torsion_atom_site_label_1
_geom_torsion_atom_site_label_2
_geom_torsion_atom_site_label_3
_geom_torsion_atom_site_label_4
_geom_torsion
_geom_torsion_site_symmetry_1
_geom_torsion_site_symmetry_4
O4 Ba1 S1 O1 -75.45(15) 1_455 .
O2W Ba1 S1 O1 142.11(17) . .
O4 Ba1 S1 O1 -137.76(16) 3_666 .
O3 Ba1 S1 O1 -8.74(15) 1_455 .
O3 Ba1 S1 O1 52.13(15) 3_665 .
O1W Ba1 S1 O1 78.7(2) . .
O2 Ba1 S1 O1 -144.29(15) 3_666 .
O2 Ba1 S1 O1 -165.7(2) . .
S1 Ba1 S1 O1 -29.57(15) 1_455 .
Ba1 Ba1 S1 O1 -97.09(14) 3_566 .
O4 Ba1 S1 O3 -176.48(15) 1_455 .
O2W Ba1 S1 O3 41.07(17) . .
O4 Ba1 S1 O3 121.20(17) 3_666 .
O3 Ba1 S1 O3 -109.77(17) 1_455 .
O3 Ba1 S1 O3 -48.90(19) 3_665 .
O1W Ba1 S1 O3 -22.3(2) . .
O2 Ba1 S1 O3 114.67(15) 3_666 .
O2 Ba1 S1 O3 93.3(2) . .
O1 Ba1 S1 O3 -101.0(2) . .
S1 Ba1 S1 O3 -130.61(14) 1_455 .
Ba1 Ba1 S1 O3 161.88(14) 3_566 .
O4 Ba1 S1 O2 90.27(16) 1_455 .
O2W Ba1 S1 O2 -52.18(18) . .
O4 Ba1 S1 O2 27.95(18) 3_666 .
O3 Ba1 S1 O2 156.98(16) 1_455 .
O3 Ba1 S1 O2 -142.16(16) 3_665 .
O1W Ba1 S1 O2 -115.6(2) . .
O2 Ba1 S1 O2 21.4(2) 3_666 .
O1 Ba1 S1 O2 165.7(2) . .
S1 Ba1 S1 O2 136.14(15) 1_455 .
Ba1 Ba1 S1 O2 68.62(15) 3_566 .
O4 Ba1 S1 C2 12.33(17) 1_455 .
O2W Ba1 S1 C2 -130.11(19) . .
O4 Ba1 S1 C2 -49.98(19) 3_666 .
O3 Ba1 S1 C2 79.05(17) 1_455 .
O3 Ba1 S1 C2 139.91(17) 3_665 .
O1W Ba1 S1 C2 166.5(2) . .
O2 Ba1 S1 C2 -56.51(17) 3_666 .
O2 Ba1 S1 C2 -77.9(2) . .
O1 Ba1 S1 C2 87.8(2) . .
S1 Ba1 S1 C2 58.21(17) 1_455 .
Ba1 Ba1 S1 C2 -9.31(16) 3_566 .
O4 Ba1 S1 Ba1 134.13(6) 1_455 1_655
O2W Ba1 S1 Ba1 -8.32(10) . 1_655
O4 Ba1 S1 Ba1 71.81(10) 3_666 1_655
O3 Ba1 S1 Ba1 -159.16(6) 1_455 1_655
O3 Ba1 S1 Ba1 -98.29(7) 3_665 1_655
O1W Ba1 S1 Ba1 -71.70(16) . 1_655
O2 Ba1 S1 Ba1 65.28(7) 3_666 1_655
O2 Ba1 S1 Ba1 43.86(15) . 1_655
O1 Ba1 S1 Ba1 -150.43(15) . 1_655
S1 Ba1 S1 Ba1 180.0 1_455 1_655
Ba1 Ba1 S1 Ba1 112.49(3) 3_566 1_655
O3 S1 O1 Ba1 111.17(16) . .
O2 S1 O1 Ba1 -12.03(17) . .
C2 S1 O1 Ba1 -131.04(14) . .
Ba1 S1 O1 Ba1 77.3(3) 1_655 .
O4 Ba1 O1 S1 99.48(15) 1_455 .
O2W Ba1 O1 S1 -37.81(16) . .
O4 Ba1 O1 S1 86.8(2) 3_666 .
O3 Ba1 O1 S1 171.23(15) 1_455 .
O3 Ba1 O1 S1 -121.80(16) 3_665 .
O1W Ba1 O1 S1 -123.12(19) . .
O2 Ba1 O1 S1 36.94(16) 3_666 .
O2 Ba1 O1 S1 7.74(12) . .
S1 Ba1 O1 S1 152.41(13) 1_455 .
Ba1 Ba1 O1 S1 95.95(13) 3_566 .
O1 S1 O2 Ba1 -137.1(2) . 3_666
O3 S1 O2 Ba1 98.0(2) . 3_666
C2 S1 O2 Ba1 -17.7(3) . 3_666
Ba1 S1 O2 Ba1 -150.3(3) . 3_666
Ba1 S1 O2 Ba1 73.0(2) 1_655 3_666
O1 S1 O2 Ba1 13.26(19) . .
O3 S1 O2 Ba1 -111.67(16) . .
C2 S1 O2 Ba1 132.67(14) . .
Ba1 S1 O2 Ba1 -136.67(12) 1_655 .
O4 Ba1 O2 S1 -85.96(15) 1_455 .
O2W Ba1 O2 S1 121.84(19) . .
O4 Ba1 O2 S1 -161.91(12) 3_666 .
O3 Ba1 O2 S1 -27.20(19) 1_455 .
O3 Ba1 O2 S1 37.78(16) 3_665 .
O1W Ba1 O2 S1 93.7(2) . .
O2 Ba1 O2 S1 -155.9(2) 3_666 .
O1 Ba1 O2 S1 -7.88(12) . .
S1 Ba1 O2 S1 -53.60(18) 1_455 .
Ba1 Ba1 O2 S1 -120.37(14) 3_566 .
O4 Ba1 O2 Ba1 69.95(11) 1_455 3_666
O2W Ba1 O2 Ba1 -82.25(14) . 3_666
O4 Ba1 O2 Ba1 -6.00(15) 3_666 3_666
O3 Ba1 O2 Ba1 128.71(10) 1_455 3_666
O3 Ba1 O2 Ba1 -166.31(10) 3_665 3_666
O1W Ba1 O2 Ba1 -110.37(18) . 3_666
O2 Ba1 O2 Ba1 0.0 3_666 3_666
O1 Ba1 O2 Ba1 148.03(16) . 3_666
S1 Ba1 O2 Ba1 155.9(2) . 3_666
S1 Ba1 O2 Ba1 102.31(9) 1_455 3_666
Ba1 Ba1 O2 Ba1 35.54(11) 3_566 3_666
O1 S1 O3 Ba1 -158.19(14) . 1_655
O2 S1 O3 Ba1 -34.2(2) . 1_655
C2 S1 O3 Ba1 82.59(18) . 1_655
Ba1 S1 O3 Ba1 -90.86(13) . 1_655
O1 S1 O3 Ba1 10.3(3) . 3_665
O2 S1 O3 Ba1 134.3(2) . 3_665
C2 S1 O3 Ba1 -108.9(2) . 3_665
Ba1 S1 O3 Ba1 77.6(2) . 3_665
Ba1 S1 O3 Ba1 168.5(3) 1_655 3_665
C2 C1 C2 C3 -0.7(7) 4_575 .
C2 C1 C2 S1 -175.6(3) 4_575 .
O1 S1 C2 C1 -10.0(4) . .
O3 S1 C2 C1 111.6(4) . .
O2 S1 C2 C1 -130.7(4) . .
Ba1 S1 C2 C1 -76.5(4) . .
Ba1 S1 C2 C1 156.9(3) 1_655 .
O1 S1 C2 C3 175.0(3) . .
O3 S1 C2 C3 -63.4(3) . .
O2 S1 C2 C3 54.3(3) . .
Ba1 S1 C2 C3 108.5(3) . .
Ba1 S1 C2 C3 -18.1(3) 1_655 .
Ba1 O4 C3 C4 -132.8(4) 1_655 .
Ba1 O4 C3 C4 105.6(4) 3_666 .
Ba1 O4 C3 C2 49.9(5) 1_655 .
Ba1 O4 C3 C2 -71.7(4) 3_666 .
C1 C2 C3 O4 178.1(4) . .
S1 C2 C3 O4 -6.9(5) . .
C1 C2 C3 C4 0.6(6) . .
S1 C2 C3 C4 175.6(3) . .
O4 C3 C4 C3 -178.1(3) . 4_575
C2 C3 C4 C3 -0.6(8) . 4_575
